data_8103624
loop_
_publ_author_name
'Rohrer, F.E.'
'Eriksson, L.'
'Lind, H.'
'Larsson, A.K.'
'Lidin, S.'

_publ_section_title
;
 On the question of commensurability - the Nowotny chimney-ladder
 structures revisited
;
_journal_name_full 'Zeitschrift fuer Kristallographie (149,1979-)'
_journal_page_first 650
_journal_page_last 660
_journal_volume 215
_journal_year 2000
_chemical_formula_sum 'Ge18 Mo6.24 Rh4.76'
_chemical_name_systematic '(Mo6.24 Rh4.76) Ge18'
_space_group_IT_number 122
_symmetry_space_group_name_Hall 'I -4 2bw'
_symmetry_space_group_name_H-M 'I -4 2 d'
_cell_angle_alpha 90
_cell_angle_beta 90
_cell_angle_gamma 90
_cell_formula_units_Z 4
_cell_length_a 5.885
_cell_length_b 5.885
_cell_length_c 52.62
_cell_volume 1822.400
_citation_journal_id_ASTM ZEKRDZ
_cod_data_source_file Rohrer_ZEKRDZ_2000_821.cif
_cod_data_source_block Ge18Mo6.24Rh4.76
_cod_original_cell_volume 1822.4
_cod_database_code 8103624

loop_
_symmetry_equiv_pos_as_xyz
x,y,z
y,-x,-z
-x,-y,z
-y,x,-z
x,-y+1/2,-z+1/4
-y+1/2,-x,z+3/4
-x,y+1/2,-z+1/4
y+1/2,x,z+3/4
x+1/2,y+1/2,z+1/2
y+1/2,-x+1/2,-z+1/2
-x+1/2,-y+1/2,z+1/2
-y+1/2,x+1/2,-z+1/2
x+1/2,-y+1,-z+3/4
-y+1,-x+1/2,z+5/4
-x+1/2,y+1,-z+3/4
y+1,x+1/2,z+5/4

loop_
_atom_site_label
_atom_site_type_symbol
_atom_site_fract_x
_atom_site_fract_y
_atom_site_fract_z
_atom_site_occupancy
_atom_site_U_iso_or_equiv
Rh3 Rh 0 0 0.182 0.79 0.0
Mo2 Mo 0 0 0.0903 0.45 0.0
Mo5 Mo 0 0 0.3631 0.7 0.0
Ge5 Ge 0.2706 0.8478 0.5142 1 0.0
Rh1 Rh 0 0 0 0.04 0.0
Ge2 Ge 0.6546 0.6886 0.5422 1 0.0
Ge4 Ge 0.1599 0.6727 0.5692 1 0.0
Rh6 Rh 0 0 0.454 0.67 0.0
Mo1 Mo 0 0 0 0.96 0.0
Mo4 Mo 0 0 0.2734 0.95 0.0
Rh2 Rh 0 0 0.0903 0.55 0.0
Ge1 Ge 0.2096 0.1513 0.5968 1 0.0
Mo3 Mo 0 0 0.182 0.21 0.0
Rh5 Rh 0 0 0.3631 0.3 0.0
Ge3 Ge 0.3475 0.75 0.625 1 0.0
Mo6 Mo 0 0 0.454 0.33 0.0
Rh4 Rh 0 0 0.2734 0.05 0.0
